data_4075770
loop_
_publ_author_name
'Tanaka, Shukichi'
'Dubs, Christian'
'Inagaki, Akiko'
'Akita, Munetaka'

_publ_section_title
;
 Polynuclear Rhodium Complexes with Dinucleating PNNP Ligand:&#x00A0;
 Dynamic and Diverse M&#x00B7;&#x00B7;&#x00B7;M Interactions in
 [(\m-X)Rh2(PNNP)(CO)2]n+and [(\m4-X)Rh4(PNNP)2(CO)4]n+[X = H, O,
 C&#x22EE;C&#x2212;R, R&#x2212;C&#x22EE;C&#x2212;R, C&#x22EE;C, CHCH2,
 SMe2;n= 0, 1:&#x00A0; PNNP = 3,5-bis(diphenylphosphinomethyl)pyrazolato]
;
_journal_issue 1
_journal_name_full Organometallics
_journal_page_first 163
_journal_paper_doi 10.1021/om049427v
_journal_volume 24
_journal_year 2005
_chemical_formula_moiety 'C37 H34 N2 O2 P2 Rh2 '
_chemical_formula_sum 'C37 H34 N2 O2 P2 Rh2'
_chemical_formula_weight 806.45
_space_group_IT_number 2
_symmetry_cell_setting triclinic
_symmetry_Int_Tables_number 2
_symmetry_space_group_name_Hall '-P 1'
_symmetry_space_group_name_H-M 'P -1'
_cell_angle_alpha 104.166(3)
_cell_angle_beta 113.280(5)
_cell_angle_gamma 70.131(2)
_cell_formula_units_Z 2
_cell_length_a 12.826(1)
_cell_length_b 13.777(2)
_cell_length_c 12.640(1)
_cell_measurement_reflns_used 5432
_cell_measurement_temperature 213.2
_cell_measurement_theta_max 55.0
_cell_measurement_theta_min 4.2
_cell_volume 1913.7(4)
_computing_cell_refinement PROCESS-AUTO
_computing_data_collection PROCESS-AUTO
_computing_data_reduction 'teXsan Ver. 1.11'
_computing_publication_material 'teXsan Ver. 1.11'
_computing_structure_refinement SHELXL97
_computing_structure_solution SHELXS86
_diffrn_detector_area_resol_mean 10.00
_diffrn_measurement_device_type 'Rigaku RAXIS-IV Imaging Plate'
_diffrn_measurement_method \w
_diffrn_radiation_type 'Mo K\a'
_diffrn_radiation_wavelength 0.7107
_diffrn_reflns_av_R_equivalents 0.000
_diffrn_reflns_limit_h_max 16
_diffrn_reflns_limit_h_min 0
_diffrn_reflns_limit_k_max 17
_diffrn_reflns_limit_k_min -16
_diffrn_reflns_limit_l_max 14
_diffrn_reflns_limit_l_min -16
_diffrn_reflns_number 7924
_diffrn_reflns_theta_max 27.49
_exptl_absorpt_coefficient_mu 0.975
_exptl_absorpt_correction_T_max 0.907
_exptl_absorpt_correction_T_min 0.619
_exptl_absorpt_correction_type multi-scan
_exptl_absorpt_process_details '(Higashi, 1995)'
_exptl_crystal_density_diffrn 1.399
_exptl_crystal_density_method 'not measured'
_exptl_crystal_size_max 0.100
_exptl_crystal_size_mid 0.100
_exptl_crystal_size_min 0.100
_refine_diff_density_max 1.88
_refine_diff_density_min -0.81
_refine_ls_extinction_coef 0.0111
_refine_ls_extinction_expression Fc^*^=kFc[1+0.001xFc^2^\l^3^/sin(2\q)]^-1/4^
_refine_ls_extinction_method SHELXL
_refine_ls_goodness_of_fit_ref 1.185
_refine_ls_hydrogen_treatment noref
_refine_ls_number_parameters 407
_refine_ls_number_reflns 4890
_refine_ls_R_factor_gt 0.0710
_refine_ls_shift/su_max -0.0010
_refine_ls_structure_factor_coef Fsqd
_refine_ls_weighting_details 'w = 1/[\s^2^(Fo^2^) + (0.1000P)^2^+0.0000P] where P=(Fo^2^+2Fc^2^)/3'
_refine_ls_weighting_scheme calc
_refine_ls_wR_factor_ref 0.2193
_reflns_number_gt 4890
_reflns_number_total 7924
_reflns_threshold_expression >2.0sigma(I)
_cod_data_source_file om049427vsi20040726_024341.cif
_cod_data_source_block compound_2c
_cod_original_cell_volume 1913.8(4)
_cod_original_sg_symbol_H-M 'P -1         '
_cod_original_formula_sum 'C37 H34 N2 O2 P2 Rh2 '
_cod_database_code 4075770

loop_
_symmetry_equiv_pos_as_xyz
x,y,z
-x,-y,-z

loop_
_atom_site_label
_atom_site_type_symbol
_atom_site_fract_x
_atom_site_fract_y
_atom_site_fract_z
_atom_site_U_iso_or_equiv
_atom_site_adp_type
_atom_site_occupancy
_atom_site_calc_flag
Rh(1) Rh 0.26217(6) 0.23835(6) 0.14521(7) 0.0274(2) Uani 1.00 d
Rh(2) Rh 0.56769(6) 0.07651(6) 0.22971(6) 0.0249(2) Uani 1.00 d
P(1) P 0.0887(2) 0.1953(2) 0.0777(2) 0.0308(6) Uani 1.00 d
P(2) P 0.6372(2) -0.0972(2) 0.2302(2) 0.0254(5) Uani 1.00 d
O(01) O 0.1828(9) 0.4527(7) 0.256(1) 0.080(3) Uani 1.00 d
O(02) O 0.7646(7) 0.1200(7) 0.4410(7) 0.056(2) Uani 1.00 d
N(1) N 0.3138(6) 0.0901(6) 0.0724(7) 0.026(2) Uani 1.00 d
N(2) N 0.4275(6) 0.0285(6) 0.1041(7) 0.025(2) Uani 1.00 d
C(1) C 0.4346(8) 0.2424(7) 0.1972(8) 0.029(2) Uani 1.00 d
C(01) C 0.2155(10) 0.3693(10) 0.214(1) 0.046(3) Uani 1.00 d
C(2) C 0.5306(8) 0.2497(8) 0.2143(9) 0.031(2) Uani 1.00 d
C(02) C 0.6916(9) 0.1032(8) 0.3570(10) 0.038(2) Uani 1.00 d
C(3) C 0.6255(9) 0.2946(8) 0.2313(10) 0.039(2) Uani 1.00 d
C(4) C 0.581(1) 0.4007(9) 0.190(1) 0.051(3) Uani 1.00 d
C(5) C 0.677(1) 0.447(1) 0.206(2) 0.079(5) Uani 1.00 d
C(6) C 0.632(2) 0.556(1) 0.178(2) 0.099(6) Uani 1.00 d
C(11) C 0.2423(8) 0.0274(8) 0.0088(8) 0.031(2) Uani 1.00 d
C(12) C 0.3097(8) -0.0749(8) 0.0010(8) 0.030(2) Uani 1.00 d
C(13) C 0.4256(8) -0.0715(7) 0.0623(8) 0.026(2) Uani 1.00 d
C(14) C 0.1106(9) 0.0800(9) -0.0309(9) 0.036(2) Uani 1.00 d
C(15) C 0.5404(9) -0.1504(8) 0.0921(8) 0.030(2) Uani 1.00 d
C(21) C -0.0591(9) 0.2739(9) 0.0028(10) 0.041(3) Uani 1.00 d
C(22) C -0.0813(9) 0.3826(9) 0.021(1) 0.044(3) Uani 1.00 d
C(23) C -0.192(1) 0.443(1) -0.039(1) 0.069(4) Uani 1.00 d
C(24) C -0.279(1) 0.394(2) -0.112(1) 0.082(6) Uani 1.00 d
C(25) C -0.258(1) 0.286(1) -0.128(1) 0.076(5) Uani 1.00 d
C(26) C -0.146(1) 0.227(1) -0.069(1) 0.057(3) Uani 1.00 d
C(31) C 0.0675(8) 0.1430(9) 0.1861(9) 0.034(2) Uani 1.00 d
C(32) C -0.028(1) 0.188(1) 0.221(1) 0.066(4) Uani 1.00 d
C(33) C -0.039(1) 0.143(2) 0.304(1) 0.080(6) Uani 1.00 d
C(34) C 0.046(1) 0.060(1) 0.355(1) 0.054(3) Uani 1.00 d
C(35) C 0.139(1) 0.018(1) 0.319(1) 0.073(5) Uani 1.00 d
C(36) C 0.150(1) 0.056(1) 0.233(1) 0.065(4) Uani 1.00 d
C(41) C 0.7864(9) -0.1703(8) 0.2383(9) 0.031(2) Uani 1.00 d
C(42) C 0.8098(9) -0.2619(8) 0.1646(10) 0.039(2) Uani 1.00 d
C(43) C 0.923(1) -0.3187(9) 0.177(1) 0.048(3) Uani 1.00 d
C(44) C 1.018(1) -0.2874(9) 0.261(1) 0.051(3) Uani 1.00 d
C(45) C 0.996(1) -0.196(1) 0.333(1) 0.062(4) Uani 1.00 d
C(46) C 0.8796(10) -0.1345(10) 0.320(1) 0.050(3) Uani 1.00 d
C(51) C 0.6159(9) -0.1397(8) 0.3424(8) 0.034(2) Uani 1.00 d
C(52) C 0.506(1) -0.104(2) 0.355(2) 0.13(1) Uani 1.00 d
C(53) C 0.487(1) -0.131(2) 0.442(2) 0.15(1) Uani 1.00 d
C(54) C 0.572(2) -0.191(1) 0.517(1) 0.074(5) Uani 1.00 d
C(55) C 0.679(2) -0.218(2) 0.516(2) 0.123(9) Uani 1.00 d
C(56) C 0.700(1) -0.194(2) 0.422(2) 0.101(7) Uani 1.00 d
H(1) H 0.6725 0.3002 0.3128 0.0477 Uiso 1.00 calc
H(2) H 0.6756 0.2484 0.1901 0.0477 Uiso 1.00 calc
H(3) H 0.5316 0.3960 0.1116 0.0635 Uiso 1.00 calc
H(4) H 0.5332 0.4479 0.2357 0.0635 Uiso 1.00 calc
H(5) H 0.7312 0.4446 0.2832 0.0947 Uiso 1.00 calc
H(6) H 0.7192 0.4042 0.1542 0.0947 Uiso 1.00 calc
H(7) H 0.6949 0.5836 0.1863 0.1145 Uiso 1.00 calc
H(8) H 0.5780 0.5606 0.0993 0.1145 Uiso 1.00 calc
H(9) H 0.5908 0.6011 0.2284 0.1145 Uiso 1.00 calc
H(10) H 0.2820 -0.1357 -0.0385 0.0364 Uiso 1.00 calc
H(11) H 0.0682 0.0333 -0.0342 0.0439 Uiso 1.00 calc
H(12) H 0.0842 0.0998 -0.1067 0.0439 Uiso 1.00 calc
H(13) H 0.5738 -0.1648 0.0325 0.0358 Uiso 1.00 calc
H(14) H 0.5318 -0.2143 0.1008 0.0358 Uiso 1.00 calc
H(15) H -0.0197 0.4148 0.0743 0.0541 Uiso 1.00 calc
H(16) H -0.2094 0.5181 -0.0309 0.0827 Uiso 1.00 calc
H(17) H -0.3557 0.4369 -0.1507 0.0925 Uiso 1.00 calc
H(18) H -0.3223 0.2567 -0.1775 0.0904 Uiso 1.00 calc
H(19) H -0.1270 0.1508 -0.0795 0.0681 Uiso 1.00 calc
H(20) H -0.0869 0.2499 0.1897 0.0786 Uiso 1.00 calc
H(21) H -0.1096 0.1717 0.3238 0.0943 Uiso 1.00 calc
H(22) H 0.0410 0.0328 0.4165 0.0636 Uiso 1.00 calc
H(23) H 0.1982 -0.0419 0.3501 0.0833 Uiso 1.00 calc
H(24) H 0.2154 0.0209 0.2059 0.0761 Uiso 1.00 calc
H(25) H 0.7442 -0.2842 0.1039 0.0475 Uiso 1.00 calc
H(26) H 0.9376 -0.3824 0.1247 0.0580 Uiso 1.00 calc
H(27) H 1.0976 -0.3286 0.2698 0.0591 Uiso 1.00 calc
H(28) H 1.0601 -0.1731 0.3934 0.0732 Uiso 1.00 calc
H(29) H 0.8651 -0.0688 0.3682 0.0600 Uiso 1.00 calc
H(30) H 0.4426 -0.0579 0.3030 0.1545 Uiso 1.00 calc
H(31) H 0.4124 -0.0996 0.4526 0.1797 Uiso 1.00 calc
H(32) H 0.5545 -0.2186 0.5697 0.0813 Uiso 1.00 calc
H(33) H 0.7443 -0.2572 0.5758 0.1347 Uiso 1.00 calc
H(34) H 0.7791 -0.2153 0.4199 0.1110 Uiso 1.00 calc

loop_
_atom_site_aniso_label
_atom_site_aniso_U_11
_atom_site_aniso_U_22
_atom_site_aniso_U_33
_atom_site_aniso_U_12
_atom_site_aniso_U_13
_atom_site_aniso_U_23
Rh(1) 0.0241(4) 0.0263(4) 0.0312(4) -0.0065(3) 0.0064(3) 0.0083(3)
Rh(2) 0.0234(4) 0.0258(4) 0.0247(4) -0.0085(3) 0.0043(3) 0.0061(3)
P(1) 0.023(1) 0.034(1) 0.034(1) -0.007(1) 0.006(1) 0.010(1)
P(2) 0.025(1) 0.026(1) 0.024(1) -0.0046(9) 0.0066(10) 0.0065(9)
O(01) 0.079(7) 0.040(5) 0.110(9) -0.003(5) 0.047(7) -0.015(6)
O(02) 0.050(5) 0.057(5) 0.041(5) -0.028(4) -0.018(4) 0.012(4)
N(1) 0.015(3) 0.023(4) 0.032(4) -0.003(3) 0.002(3) 0.005(3)
N(2) 0.021(3) 0.023(4) 0.032(4) -0.007(3) 0.004(3) 0.010(3)
C(1) 0.033(5) 0.023(5) 0.032(5) -0.008(4) 0.012(4) 0.004(4)
C(01) 0.034(6) 0.048(7) 0.049(7) -0.011(5) 0.006(5) 0.005(6)
C(2) 0.029(5) 0.028(5) 0.038(5) -0.011(4) 0.009(4) 0.009(4)
C(02) 0.038(6) 0.030(5) 0.045(6) -0.010(4) 0.012(5) 0.009(5)
C(3) 0.040(6) 0.033(5) 0.048(6) -0.009(5) 0.014(5) 0.016(5)
C(4) 0.043(6) 0.039(6) 0.069(8) -0.006(5) 0.008(6) 0.028(6)
C(5) 0.055(8) 0.056(9) 0.14(2) -0.020(7) 0.025(10) 0.034(10)
C(6) 0.09(1) 0.08(1) 0.14(2) -0.04(1) 0.03(1) 0.05(1)
C(11) 0.025(4) 0.035(5) 0.029(5) -0.014(4) 0.002(4) -0.002(4)
C(12) 0.029(5) 0.033(5) 0.029(5) -0.016(4) 0.008(4) -0.001(4)
C(13) 0.023(4) 0.032(5) 0.023(4) -0.012(4) 0.005(4) 0.003(4)
C(14) 0.024(5) 0.046(6) 0.033(5) -0.010(4) 0.001(4) 0.009(5)
C(15) 0.035(5) 0.026(5) 0.028(5) -0.007(4) 0.013(4) 0.002(4)
C(21) 0.026(5) 0.053(7) 0.043(6) -0.003(5) 0.009(5) 0.021(5)
C(22) 0.032(5) 0.039(6) 0.048(7) 0.002(5) 0.002(5) 0.015(5)
C(23) 0.053(8) 0.054(8) 0.077(10) 0.015(7) 0.011(8) 0.031(8)
C(24) 0.032(7) 0.10(1) 0.07(1) 0.011(8) -0.007(7) 0.025(10)
C(25) 0.023(6) 0.10(1) 0.08(1) -0.005(7) -0.010(6) 0.024(9)
C(26) 0.038(6) 0.052(8) 0.072(9) -0.005(6) 0.009(6) 0.017(7)
C(31) 0.027(5) 0.042(6) 0.034(5) -0.010(4) 0.007(4) 0.011(5)
C(32) 0.037(6) 0.09(1) 0.074(9) 0.009(7) 0.024(7) 0.050(9)
C(33) 0.051(8) 0.13(2) 0.073(10) -0.003(9) 0.031(8) 0.05(1)
C(34) 0.067(8) 0.065(9) 0.042(7) -0.031(7) 0.019(6) 0.009(6)
C(35) 0.069(9) 0.08(1) 0.073(10) -0.001(8) 0.024(8) 0.049(9)
C(36) 0.051(7) 0.073(10) 0.078(9) 0.015(7) 0.039(8) 0.036(8)
C(41) 0.032(5) 0.027(5) 0.035(5) -0.005(4) 0.009(4) 0.013(4)
C(42) 0.035(5) 0.035(6) 0.047(6) -0.011(5) 0.013(5) 0.003(5)
C(43) 0.043(6) 0.038(6) 0.063(8) -0.008(5) 0.023(6) 0.004(6)
C(44) 0.038(6) 0.032(6) 0.083(9) -0.002(5) 0.026(7) 0.006(6)
C(45) 0.028(6) 0.050(8) 0.080(10) -0.009(5) -0.009(6) 0.009(7)
C(46) 0.031(5) 0.043(7) 0.059(7) -0.006(5) 0.010(6) -0.010(6)
C(51) 0.046(6) 0.028(5) 0.026(5) -0.007(4) 0.011(5) 0.006(4)
C(52) 0.054(9) 0.24(3) 0.12(2) 0.02(1) 0.04(1) 0.14(2)
C(53) 0.049(9) 0.31(4) 0.12(2) 0.01(1) 0.04(1) 0.15(2)
C(54) 0.09(1) 0.09(1) 0.061(9) -0.016(10) 0.054(9) 0.021(8)
C(55) 0.12(2) 0.15(2) 0.12(2) 0.03(1) 0.06(1) 0.10(2)
C(56) 0.063(10) 0.16(2) 0.10(1) 0.01(1) 0.036(10) 0.09(1)

loop_
_atom_type_symbol
_atom_type_description
_atom_type_scat_dispersion_real
_atom_type_scat_dispersion_imag
_atom_type_scat_source
Rh Rh -1.118 0.919
;International Tables for Crystallography
(1992, Vol. C, Tables 4.2.6.8 and 6.1.1.4)
;
P P 0.102 0.094
;International Tables for Crystallography
(1992, Vol. C, Tables 4.2.6.8 and 6.1.1.4)
;
O O 0.011 0.006
;International Tables for Crystallography
(1992, Vol. C, Tables 4.2.6.8 and 6.1.1.4)
;
N N 0.006 0.003
;International Tables for Crystallography
(1992, Vol. C, Tables 4.2.6.8 and 6.1.1.4)
;
C C 0.003 0.002
;International Tables for Crystallography
(1992, Vol. C, Tables 4.2.6.8 and 6.1.1.4)
;
H H 0.000 0.000
;International Tables for Crystallography
(1992, Vol. C, Table 6.1.1.4)
;

loop_
_geom_angle_atom_site_label_1
_geom_angle_atom_site_label_2
_geom_angle_atom_site_label_3
_geom_angle
_geom_angle_publ_flag
P(1) Rh(1) N(1) 80.2(2) yes
P(1) Rh(1) C(1) 167.2(3) yes
P(1) Rh(1) C(01) 99.2(4) yes
N(1) Rh(1) C(1) 87.3(3) yes
N(1) Rh(1) C(01) 178.1(6) yes
C(1) Rh(1) C(01) 93.3(5) yes
P(2) Rh(2) N(2) 79.2(2) yes
P(2) Rh(2) C(1) 160.5(3) yes
P(2) Rh(2) C(2) 167.0(3) yes
P(2) Rh(2) C(02) 93.7(3) yes
N(2) Rh(2) C(1) 82.2(3) yes
N(2) Rh(2) C(2) 105.9(3) yes
N(2) Rh(2) C(02) 169.5(5) yes
C(1) Rh(2) C(2) 29.7(4) yes
C(1) Rh(2) C(02) 103.9(4) yes
C(2) Rh(2) C(02) 82.6(4) yes
Rh(1) P(1) C(14) 103.6(4) yes
Rh(1) P(1) C(21) 128.0(5) yes
Rh(1) P(1) C(31) 112.8(3) yes
C(14) P(1) C(21) 102.9(4) yes
C(14) P(1) C(31) 102.7(6) yes
C(21) P(1) C(31) 103.8(6) yes
Rh(2) P(2) C(15) 104.2(3) yes
Rh(2) P(2) C(41) 124.0(4) yes
Rh(2) P(2) C(51) 112.3(3) yes
C(15) P(2) C(41) 105.8(4) yes
C(15) P(2) C(51) 105.3(6) yes
C(41) P(2) C(51) 103.7(5) yes
Rh(1) N(1) N(2) 124.4(5) yes
Rh(1) N(1) C(11) 126.0(6) yes
N(2) N(1) C(11) 107.6(7) yes
Rh(2) N(2) N(1) 123.9(5) yes
Rh(2) N(2) C(13) 125.8(5) yes
N(1) N(2) C(13) 108.3(7) yes
Rh(1) C(1) Rh(2) 111.6(5) yes
Rh(1) C(1) C(2) 171.5(10) yes
Rh(2) C(1) C(2) 73.0(6) yes
Rh(1) C(01) O(01) 178(1) yes
Rh(2) C(2) C(1) 77.3(7) yes
Rh(2) C(2) C(3) 121.7(6) yes
C(1) C(2) C(3) 161.0(10) yes
Rh(2) C(02) O(02) 175(1) yes
C(2) C(3) C(4) 113.4(9) yes
C(3) C(4) C(5) 114(1) yes
C(4) C(5) C(6) 113(1) yes
N(1) C(11) C(12) 109.6(8) yes
N(1) C(11) C(14) 116.3(8) yes
C(12) C(11) C(14) 134(1) yes
C(11) C(12) C(13) 105.2(9) yes
N(2) C(13) C(12) 109.3(7) yes
N(2) C(13) C(15) 116.3(8) yes
C(12) C(13) C(15) 134.4(9) yes
P(1) C(14) C(11) 105.9(6) yes
P(2) C(15) C(13) 106.9(6) yes
P(1) C(21) C(22) 118.5(8) yes
P(1) C(21) C(26) 120.2(9) yes
C(22) C(21) C(26) 121.3(9) yes
C(21) C(22) C(23) 119(1) yes
C(22) C(23) C(24) 118(1) yes
C(23) C(24) C(25) 122(1) yes
C(24) C(25) C(26) 118(1) yes
C(21) C(26) C(25) 120(1) yes
P(1) C(31) C(32) 121.7(10) yes
P(1) C(31) C(36) 119(1) yes
C(32) C(31) C(36) 118(1) yes
C(31) C(32) C(33) 118(1) yes
C(32) C(33) C(34) 122(1) yes
C(33) C(34) C(35) 117(1) yes
C(34) C(35) C(36) 122(1) yes
C(31) C(36) C(35) 120(1) yes
P(2) C(41) C(42) 121.7(8) yes
P(2) C(41) C(46) 119.2(8) yes
C(42) C(41) C(46) 119.1(10) yes
C(41) C(42) C(43) 120.6(10) yes
C(42) C(43) C(44) 121(1) yes
C(43) C(44) C(45) 118(1) yes
C(44) C(45) C(46) 121(1) yes
C(41) C(46) C(45) 119(1) yes
P(2) C(51) C(52) 118(1) yes
P(2) C(51) C(56) 124(1) yes
C(52) C(51) C(56) 115(1) yes
C(51) C(52) C(53) 120(1) yes
C(52) C(53) C(54) 121(1) yes
C(53) C(54) C(55) 119(2) yes
C(54) C(55) C(56) 119(1) yes
C(51) C(56) C(55) 122(1) yes

loop_
_geom_bond_atom_site_label_1
_geom_bond_atom_site_label_2
_geom_bond_distance
_geom_bond_publ_flag
Rh(1) P(1) 2.276(3) yes
Rh(1) N(1) 2.024(7) yes
Rh(1) C(1) 2.06(1) yes
Rh(1) C(01) 1.81(1) yes
Rh(2) P(2) 2.253(3) yes
Rh(2) N(2) 2.057(7) yes
Rh(2) C(1) 2.358(9) yes
Rh(2) C(2) 2.31(1) yes
Rh(2) C(02) 1.826(10) yes
P(1) C(14) 1.85(1) yes
P(1) C(21) 1.830(9) yes
P(1) C(31) 1.84(1) yes
P(2) C(15) 1.846(9) yes
P(2) C(41) 1.81(1) yes
P(2) C(51) 1.80(1) yes
O(01) C(01) 1.15(1) yes
O(02) C(02) 1.14(1) yes
N(1) N(2) 1.367(9) yes
N(1) C(11) 1.36(1) yes
N(2) C(13) 1.35(1) yes
C(1) C(2) 1.20(2) yes
C(2) C(3) 1.47(2) yes
C(3) C(4) 1.52(2) yes
C(4) C(5) 1.50(3) yes
C(5) C(6) 1.49(3) yes
C(11) C(12) 1.38(1) yes
C(11) C(14) 1.52(1) yes
C(12) C(13) 1.39(1) yes
C(13) C(15) 1.47(1) yes
C(21) C(22) 1.40(2) yes
C(21) C(26) 1.37(2) yes
C(22) C(23) 1.40(2) yes
C(23) C(24) 1.39(2) yes
C(24) C(25) 1.39(3) yes
C(25) C(26) 1.40(2) yes
C(31) C(32) 1.37(2) yes
C(31) C(36) 1.37(2) yes
C(32) C(33) 1.40(3) yes
C(33) C(34) 1.38(2) yes
C(34) C(35) 1.33(2) yes
C(35) C(36) 1.38(3) yes
C(41) C(42) 1.39(1) yes
C(41) C(46) 1.38(1) yes
C(42) C(43) 1.36(2) yes
C(43) C(44) 1.38(2) yes
C(44) C(45) 1.38(2) yes
C(45) C(46) 1.41(2) yes
C(51) C(52) 1.39(2) yes
C(51) C(56) 1.30(2) yes
C(52) C(53) 1.37(4) yes
C(53) C(54) 1.32(3) yes
C(54) C(55) 1.29(3) yes
C(55) C(56) 1.45(4) yes
